data_7052248
loop_
_publ_author_name
'Dobbs, William'
'Douce, Laurent'
'Allouche, Lionel'
'Louati, Alain'
'Malbosc, Fran\,cois'
'Welter, Richard'

_publ_section_title
;
 New ionic liquid crystals based on imidazolium salts
;
_journal_issue 4
_journal_name_full 'New Journal of Chemistry'
_journal_page_first 528
_journal_paper_doi 10.1039/b600279j
_journal_volume 30
_journal_year 2006
_chemical_formula_moiety 'C23 H37 N2 O, Br'
_chemical_formula_sum 'C23 H37 Br N2 O'
_chemical_formula_weight 437.46
_chemical_name_systematic
;
?
;
_space_group_IT_number 2
_symmetry_cell_setting triclinic
_symmetry_space_group_name_Hall '-P 1'
_symmetry_space_group_name_H-M 'P -1'
_atom_sites_solution_hydrogens geom
_atom_sites_solution_primary direct
_atom_sites_solution_secondary difmap
_audit_creation_method SHELXL-97
_cell_angle_alpha 93.6750(13)
_cell_angle_beta 96.2780(12)
_cell_angle_gamma 95.237(4)
_cell_formula_units_Z 4
_cell_length_a 8.7610(2)
_cell_length_b 9.7620(3)
_cell_length_c 27.2570(13)
_cell_measurement_reflns_used 7021
_cell_measurement_temperature 173(2)
_cell_measurement_theta_max 27.485
_cell_measurement_theta_min 0.998
_cell_volume 2301.03(14)
_computing_cell_refinement 'Denzo (Nonius B.V., 1998)'
_computing_data_collection 'Collect (Nonius B.V., 1998)'
_computing_data_reduction 'Denzo (Nonius B.V., 1998)'
_computing_molecular_graphics 'PLATON 98 (Spek, 1998)'
_computing_publication_material 'SHELXL-97 (Sheldrick, 1997)'
_computing_structure_refinement 'SHELXL-97 (Sheldrick, 1997)'
_computing_structure_solution 'SHELXS-97 (Sheldrick, 1997)'
_diffrn_ambient_temperature 173(2)
_diffrn_measured_fraction_theta_full 0.991
_diffrn_measured_fraction_theta_max 0.991
_diffrn_measurement_device_type KappaCCD
_diffrn_measurement_method '\p scans'
_diffrn_radiation_monochromator graphite
_diffrn_radiation_source 'fine-focus sealed tube'
_diffrn_radiation_type MoK\a
_diffrn_radiation_wavelength 0.71073
_diffrn_reflns_av_R_equivalents 0.0300
_diffrn_reflns_av_sigmaI/netI 0.0701
_diffrn_reflns_limit_h_max 11
_diffrn_reflns_limit_h_min -11
_diffrn_reflns_limit_k_max 12
_diffrn_reflns_limit_k_min -12
_diffrn_reflns_limit_l_max 35
_diffrn_reflns_limit_l_min -34
_diffrn_reflns_number 16426
_diffrn_reflns_theta_full 27.52
_diffrn_reflns_theta_max 27.52
_diffrn_reflns_theta_min 1.51
_exptl_absorpt_coefficient_mu 1.801
_exptl_absorpt_correction_type none
_exptl_crystal_colour colorless
_exptl_crystal_density_diffrn 1.263
_exptl_crystal_density_method 'not measured'
_exptl_crystal_description prism
_exptl_crystal_F_000 928
_exptl_crystal_size_max 0.10
_exptl_crystal_size_mid 0.07
_exptl_crystal_size_min 0.05
_refine_diff_density_max 0.541
_refine_diff_density_min -0.490
_refine_diff_density_rms 0.080
_refine_ls_extinction_method none
_refine_ls_goodness_of_fit_ref 1.073
_refine_ls_hydrogen_treatment constr
_refine_ls_matrix_type full
_refine_ls_number_parameters 487
_refine_ls_number_reflns 10512
_refine_ls_number_restraints 0
_refine_ls_restrained_S_all 1.073
_refine_ls_R_factor_all 0.0798
_refine_ls_R_factor_gt 0.0438
_refine_ls_shift/su_max 0.001
_refine_ls_shift/su_mean 0.000
_refine_ls_structure_factor_coef Fsqd
_refine_ls_weighting_details 'calc w=1/[\s^2^(Fo^2^)+(0.0435P)^2^+0.6694P] where P=(Fo^2^+2Fc^2^)/3'
_refine_ls_weighting_scheme calc
_refine_ls_wR_factor_gt 0.0953
_refine_ls_wR_factor_ref 0.1147
_reflns_number_gt 7277
_reflns_number_total 10512
_reflns_threshold_expression >2sigma(I)
_cod_data_source_file b600279j.txt
_cod_data_source_block shelxl
_cod_original_sg_symbol_H-M P-1
_cod_database_code 7052248

loop_
_symmetry_equiv_pos_as_xyz
'x, y, z'
'-x, -y, -z'

loop_
_atom_site_label
_atom_site_type_symbol
_atom_site_fract_x
_atom_site_fract_y
_atom_site_fract_z
_atom_site_U_iso_or_equiv
_atom_site_adp_type
_atom_site_occupancy
_atom_site_symmetry_multiplicity
_atom_site_calc_flag
_atom_site_refinement_flags
_atom_site_disorder_assembly
_atom_site_disorder_group
Br1 Br 0.21025(3) 0.50802(3) 0.095154(13) 0.03727(10) Uani 1 1 d . . .
Br2 Br 0.26508(3) 0.09892(3) -0.021631(11) 0.03073(9) Uani 1 1 d . . .
O1 O 0.7807(2) 0.4947(3) 0.29122(8) 0.0474(6) Uani 1 1 d . . .
O4 O 0.8295(2) 1.0646(2) 0.29075(8) 0.0425(6) Uani 1 1 d . . .
N2 N 0.3027(2) 1.0290(2) 0.11024(8) 0.0266(5) Uani 1 1 d . . .
N6 N 0.6836(2) 0.4746(2) 0.05637(8) 0.0251(5) Uani 1 1 d . . .
N8 N 0.8013(2) 0.3201(2) 0.01938(9) 0.0256(5) Uani 1 1 d . . .
N9 N 0.0740(2) 1.0853(2) 0.11803(9) 0.0276(5) Uani 1 1 d . . .
C1 C 0.2149(3) 1.1325(3) 0.10952(11) 0.0271(6) Uani 1 1 d . . .
H1 H 0.2474 1.2251 0.1039 0.033 Uiso 1 1 calc . . .
C2 C 0.0716(3) 0.9465(3) 0.12345(12) 0.0365(8) Uani 1 1 d . . .
H2 H -0.0150 0.8864 0.1293 0.044 Uiso 1 1 calc . . .
C3 C 0.2146(3) 0.9110(3) 0.11889(12) 0.0337(7) Uani 1 1 d . . .
H3 H 0.2482 0.8215 0.1212 0.040 Uiso 1 1 calc . . .
C4 C -0.0566(3) 1.1682(3) 0.12182(12) 0.0375(8) Uani 1 1 d . . .
H4A H -0.0256 1.2636 0.1152 0.056 Uiso 1 1 calc . . .
H4B H -0.0879 1.1661 0.1552 0.056 Uiso 1 1 calc . . .
H4C H -0.1433 1.1301 0.0975 0.056 Uiso 1 1 calc . . .
C5 C 0.4698(3) 1.0399(3) 0.10402(11) 0.0317(7) Uani 1 1 d . . .
H5A H 0.4970 1.1248 0.0876 0.038 Uiso 1 1 calc . . .
H5B H 0.4913 0.9600 0.0825 0.038 Uiso 1 1 calc . . .
C6 C 0.5678(3) 1.0435(3) 0.15321(11) 0.0276(7) Uani 1 1 d . . .
C7 C 0.5912(3) 1.1618(3) 0.18495(12) 0.0347(7) Uani 1 1 d . . .
H7 H 0.5456 1.2420 0.1753 0.042 Uiso 1 1 calc . . .
C8 C 0.6791(3) 1.1659(3) 0.23022(12) 0.0349(7) Uani 1 1 d . . .
H8 H 0.6937 1.2481 0.2515 0.042 Uiso 1 1 calc . . .
C9 C 0.7464(3) 1.0486(3) 0.24464(11) 0.0327(7) Uani 1 1 d . . .
C10 C 0.7260(3) 0.9297(3) 0.21326(12) 0.0364(7) Uani 1 1 d . . .
H10 H 0.7727 0.8499 0.2227 0.044 Uiso 1 1 calc . . .
C11 C 0.6371(3) 0.9278(3) 0.16791(12) 0.0335(7) Uani 1 1 d . . .
H11 H 0.6231 0.8459 0.1465 0.040 Uiso 1 1 calc . . .
C12 C 0.9023(4) 0.9502(4) 0.30974(13) 0.0457(9) Uani 1 1 d . . .
H12A H 0.9805 0.9219 0.2885 0.055 Uiso 1 1 calc . . .
H12B H 0.8251 0.8704 0.3114 0.055 Uiso 1 1 calc . . .
C13 C 0.9773(3) 1.0018(4) 0.36090(12) 0.0439(9) Uani 1 1 d . . .
H13A H 0.8965 1.0317 0.3808 0.053 Uiso 1 1 calc . . .
H13B H 1.0503 1.0837 0.3581 0.053 Uiso 1 1 calc . . .
C14 C 1.0638(4) 0.8963(4) 0.38854(14) 0.0562(10) Uani 1 1 d . . .
H14A H 1.1450 0.8659 0.3690 0.067 Uiso 1 1 calc . . .
H14B H 0.9913 0.8145 0.3920 0.067 Uiso 1 1 calc . . .
C15 C 1.1383(4) 0.9545(4) 0.44000(12) 0.0468(9) Uani 1 1 d . . .
H15A H 1.2122 1.0350 0.4361 0.056 Uiso 1 1 calc . . .
H15B H 1.0568 0.9881 0.4588 0.056 Uiso 1 1 calc . . .
C16 C 1.2225(4) 0.8533(4) 0.47022(15) 0.0634(12) Uani 1 1 d . . .
H16A H 1.1486 0.7734 0.4747 0.076 Uiso 1 1 calc . . .
H16B H 1.3035 0.8189 0.4514 0.076 Uiso 1 1 calc . . .
C17 C 1.2967(4) 0.9140(4) 0.52069(13) 0.0467(9) Uani 1 1 d . . .
H17A H 1.3724 0.9924 0.5160 0.056 Uiso 1 1 calc . . .
H17B H 1.2159 0.9511 0.5389 0.056 Uiso 1 1 calc . . .
C18 C 1.3780(5) 0.8145(4) 0.55232(15) 0.0636(12) Uani 1 1 d . . .
H18A H 1.3016 0.7375 0.5578 0.076 Uiso 1 1 calc . . .
H18B H 1.4566 0.7752 0.5337 0.076 Uiso 1 1 calc . . .
C19 C 1.4559(4) 0.8760(4) 0.60203(12) 0.0444(9) Uani 1 1 d . . .
H19A H 1.3775 0.9156 0.6207 0.053 Uiso 1 1 calc . . .
H19B H 1.5329 0.9526 0.5966 0.053 Uiso 1 1 calc . . .
C20 C 1.5363(5) 0.7748(4) 0.63345(15) 0.0645(12) Uani 1 1 d . . .
H20A H 1.4579 0.7017 0.6408 0.077 Uiso 1 1 calc . . .
H20B H 1.6091 0.7302 0.6137 0.077 Uiso 1 1 calc . . .
C21 C 1.6237(3) 0.8362(4) 0.68157(12) 0.0409(8) Uani 1 1 d . . .
H21A H 1.5518 0.8826 0.7011 0.049 Uiso 1 1 calc . . .
H21B H 1.7044 0.9075 0.6744 0.049 Uiso 1 1 calc . . .
C22 C 1.6993(5) 0.7322(4) 0.71257(15) 0.0653(12) Uani 1 1 d . . .
H22A H 1.6177 0.6642 0.7213 0.078 Uiso 1 1 calc . . .
H22B H 1.7660 0.6819 0.6922 0.078 Uiso 1 1 calc . . .
C23 C 1.7953(4) 0.7930(4) 0.75967(14) 0.0592(11) Uani 1 1 d . . .
H23A H 1.8770 0.8603 0.7516 0.089 Uiso 1 1 calc . . .
H23B H 1.8418 0.7192 0.7769 0.089 Uiso 1 1 calc . . .
H23C H 1.7295 0.8389 0.7811 0.089 Uiso 1 1 calc . . .
C24 C 0.8193(3) 0.4423(3) 0.04412(11) 0.0268(6) Uani 1 1 d . . .
H24 H 0.9143 0.4984 0.0519 0.032 Uiso 1 1 calc . . .
C25 C 0.5736(3) 0.3685(3) 0.03781(11) 0.0279(6) Uani 1 1 d . . .
H25 H 0.4663 0.3641 0.0409 0.033 Uiso 1 1 calc . . .
C26 C 0.6470(3) 0.2719(3) 0.01442(11) 0.0269(6) Uani 1 1 d . . .
H26 H 0.6010 0.1872 -0.0022 0.032 Uiso 1 1 calc . . .
C27 C 0.9252(3) 0.2506(3) -0.00098(12) 0.0340(7) Uani 1 1 d . . .
H27A H 0.9249 0.2670 -0.0361 0.051 Uiso 1 1 calc . . .
H27B H 0.9084 0.1512 0.0025 0.051 Uiso 1 1 calc . . .
H27C H 1.0250 0.2873 0.0171 0.051 Uiso 1 1 calc . . .
C28 C 0.6606(3) 0.5961(3) 0.08879(11) 0.0298(7) Uani 1 1 d . . .
H28A H 0.5520 0.6169 0.0827 0.036 Uiso 1 1 calc . . .
H28B H 0.7273 0.6768 0.0806 0.036 Uiso 1 1 calc . . .
C29 C 0.6983(3) 0.5725(3) 0.14278(11) 0.0287(7) Uani 1 1 d . . .
C30 C 0.8493(3) 0.5740(3) 0.16457(12) 0.0358(7) Uani 1 1 d . . .
H30 H 0.9315 0.5918 0.1451 0.043 Uiso 1 1 calc . . .
C31 C 0.8829(3) 0.5504(4) 0.21392(12) 0.0416(8) Uani 1 1 d . . .
H31 H 0.9871 0.5517 0.2281 0.050 Uiso 1 1 calc . . .
C32 C 0.7637(3) 0.5249(3) 0.24251(11) 0.0358(7) Uani 1 1 d . . .
C33 C 0.6119(3) 0.5262(3) 0.22169(12) 0.0354(7) Uani 1 1 d . . .
H33 H 0.5298 0.5112 0.2414 0.042 Uiso 1 1 calc . . .
C34 C 0.5808(3) 0.5493(3) 0.17246(11) 0.0307(7) Uani 1 1 d . . .
H34 H 0.4766 0.5494 0.1585 0.037 Uiso 1 1 calc . . .
C35 C 0.9327(4) 0.4886(5) 0.31531(13) 0.0662(13) Uani 1 1 d . . .
H35A H 0.9882 0.5823 0.3204 0.079 Uiso 1 1 calc . . .
H35B H 0.9910 0.4302 0.2946 0.079 Uiso 1 1 calc . . .
C36 C 0.9208(4) 0.4291(5) 0.36426(13) 0.0620(12) Uani 1 1 d . . .
H36A H 0.8842 0.3298 0.3586 0.074 Uiso 1 1 calc . . .
H36B H 0.8438 0.4754 0.3816 0.074 Uiso 1 1 calc . . .
C37 C 1.0744(5) 0.4462(6) 0.39673(14) 0.0864(17) Uani 1 1 d . . .
H37A H 1.1060 0.5459 0.4045 0.104 Uiso 1 1 calc . . .
H37B H 1.1532 0.4079 0.3779 0.104 Uiso 1 1 calc . . .
C38 C 1.0721(5) 0.3763(5) 0.44508(14) 0.0695(13) Uani 1 1 d . . .
H38A H 1.0499 0.2755 0.4375 0.083 Uiso 1 1 calc . . .
H38B H 0.9875 0.4086 0.4627 0.083 Uiso 1 1 calc . . .
C39 C 1.2238(5) 0.4053(6) 0.47902(15) 0.0910(18) Uani 1 1 d . . .
H39A H 1.3088 0.3779 0.4606 0.109 Uiso 1 1 calc . . .
H39B H 1.2429 0.5058 0.4879 0.109 Uiso 1 1 calc . . .
C40 C 1.2274(5) 0.3313(5) 0.52602(14) 0.0656(12) Uani 1 1 d . . .
H40A H 1.2130 0.2306 0.5173 0.079 Uiso 1 1 calc . . .
H40B H 1.1400 0.3557 0.5439 0.079 Uiso 1 1 calc . . .
C41 C 1.3773(4) 0.3659(6) 0.56054(14) 0.0812(16) Uani 1 1 d . . .
H41A H 1.4648 0.3447 0.5422 0.097 Uiso 1 1 calc . . .
H41B H 1.3897 0.4663 0.5700 0.097 Uiso 1 1 calc . . .
C42 C 1.3864(4) 0.2896(4) 0.60731(13) 0.0578(11) Uani 1 1 d . . .
H42A H 1.2983 0.3096 0.6256 0.069 Uiso 1 1 calc . . .
H42B H 1.3761 0.1892 0.5980 0.069 Uiso 1 1 calc . . .
C43 C 1.5350(4) 0.3270(5) 0.64143(14) 0.0754(15) Uani 1 1 d . . .
H43A H 1.6229 0.3112 0.6226 0.090 Uiso 1 1 calc . . .
H43B H 1.5428 0.4268 0.6517 0.090 Uiso 1 1 calc . . .
C44 C 1.5504(4) 0.2480(4) 0.68734(13) 0.0514(9) Uani 1 1 d . . .
H44A H 1.5422 0.1481 0.6772 0.062 Uiso 1 1 calc . . .
H44B H 1.4634 0.2645 0.7066 0.062 Uiso 1 1 calc . . .
C45 C 1.7003(4) 0.2867(5) 0.72045(14) 0.0644(13) Uani 1 1 d . . .
H45A H 1.7870 0.2675 0.7015 0.077 Uiso 1 1 calc . . .
H45B H 1.7099 0.3872 0.7296 0.077 Uiso 1 1 calc . . .
C46 C 1.7151(4) 0.2120(4) 0.76712(14) 0.0586(11) Uani 1 1 d . . .
H46A H 1.6357 0.2372 0.7878 0.088 Uiso 1 1 calc . . .
H46B H 1.8175 0.2379 0.7854 0.088 Uiso 1 1 calc . . .
H46C H 1.7018 0.1122 0.7586 0.088 Uiso 1 1 calc . . .

loop_
_atom_site_aniso_label
_atom_site_aniso_U_11
_atom_site_aniso_U_22
_atom_site_aniso_U_33
_atom_site_aniso_U_23
_atom_site_aniso_U_13
_atom_site_aniso_U_12
Br1 0.02600(15) 0.03462(19) 0.0492(2) 0.00464(15) -0.00481(13) 0.00215(12)
Br2 0.02686(15) 0.03074(17) 0.03475(19) 0.00484(13) 0.00371(12) 0.00184(11)
O1 0.0497(13) 0.0712(17) 0.0234(13) 0.0051(12) -0.0039(10) 0.0262(12)
O4 0.0454(12) 0.0520(15) 0.0292(13) 0.0033(11) -0.0083(10) 0.0150(11)
N2 0.0276(12) 0.0310(14) 0.0204(13) 0.0035(11) -0.0031(10) 0.0048(10)
N6 0.0268(12) 0.0272(13) 0.0205(13) 0.0031(11) -0.0010(9) 0.0025(10)
N8 0.0249(11) 0.0281(13) 0.0232(14) 0.0029(11) 0.0009(10) 0.0014(10)
N9 0.0247(11) 0.0299(14) 0.0274(14) 0.0037(11) -0.0008(10) 0.0014(10)
C1 0.0302(14) 0.0287(16) 0.0228(16) 0.0065(13) 0.0008(12) 0.0042(12)
C2 0.0331(16) 0.0331(18) 0.040(2) 0.0073(15) -0.0037(14) -0.0057(13)
C3 0.0410(17) 0.0253(16) 0.0318(19) 0.0042(14) -0.0085(13) 0.0008(13)
C4 0.0276(15) 0.046(2) 0.040(2) 0.0040(16) 0.0044(13) 0.0080(13)
C5 0.0311(15) 0.0414(18) 0.0245(17) 0.0071(14) 0.0031(12) 0.0111(13)
C6 0.0220(13) 0.0354(17) 0.0272(17) 0.0063(14) 0.0052(12) 0.0071(12)
C7 0.0361(16) 0.0362(18) 0.0337(19) 0.0080(15) 0.0016(13) 0.0138(13)
C8 0.0370(16) 0.0329(18) 0.0335(19) -0.0020(15) -0.0026(13) 0.0079(13)
C9 0.0273(14) 0.045(2) 0.0261(18) 0.0088(15) 0.0002(12) 0.0038(13)
C10 0.0399(17) 0.0338(18) 0.036(2) 0.0076(15) -0.0039(14) 0.0110(14)
C11 0.0380(16) 0.0301(17) 0.0307(19) 0.0012(14) -0.0039(13) 0.0047(13)
C12 0.0420(18) 0.056(2) 0.038(2) 0.0164(18) -0.0091(15) 0.0045(16)
C13 0.0352(16) 0.068(2) 0.030(2) 0.0126(18) 0.0003(14) 0.0106(16)
C14 0.060(2) 0.059(3) 0.045(2) 0.018(2) -0.0171(18) -0.0026(18)
C15 0.0380(17) 0.073(3) 0.031(2) 0.0142(19) -0.0004(14) 0.0121(17)
C16 0.066(2) 0.064(3) 0.052(3) 0.020(2) -0.031(2) -0.006(2)
C17 0.0372(17) 0.071(3) 0.034(2) 0.0162(19) -0.0006(14) 0.0092(16)
C18 0.074(3) 0.059(3) 0.050(3) 0.017(2) -0.030(2) -0.001(2)
C19 0.0375(17) 0.065(2) 0.031(2) 0.0103(18) -0.0039(14) 0.0085(16)
C20 0.082(3) 0.056(3) 0.047(3) 0.012(2) -0.033(2) 0.004(2)
C21 0.0360(16) 0.055(2) 0.032(2) 0.0080(17) -0.0014(14) 0.0077(15)
C22 0.087(3) 0.053(2) 0.047(3) 0.005(2) -0.033(2) 0.011(2)
C23 0.057(2) 0.080(3) 0.038(2) 0.005(2) -0.0112(18) 0.015(2)
C24 0.0293(14) 0.0265(16) 0.0234(16) 0.0053(13) -0.0014(12) -0.0004(12)
C25 0.0246(13) 0.0315(16) 0.0262(17) 0.0061(13) -0.0016(12) -0.0018(12)
C26 0.0283(14) 0.0253(15) 0.0249(17) 0.0014(13) -0.0011(12) -0.0037(11)
C27 0.0342(15) 0.0368(18) 0.0327(19) 0.0007(15) 0.0092(13) 0.0073(13)
C28 0.0397(16) 0.0252(16) 0.0244(17) 0.0009(13) -0.0003(13) 0.0074(12)
C29 0.0356(15) 0.0232(15) 0.0271(17) 0.0013(13) -0.0020(12) 0.0083(12)
C30 0.0328(15) 0.044(2) 0.0300(19) 0.0014(15) 0.0011(13) 0.0077(14)
C31 0.0319(16) 0.059(2) 0.034(2) 0.0000(17) -0.0059(14) 0.0136(15)
C32 0.0445(17) 0.0394(19) 0.0238(18) -0.0001(15) -0.0030(13) 0.0153(14)
C33 0.0350(16) 0.0412(19) 0.0318(19) 0.0034(15) 0.0034(13) 0.0134(14)
C34 0.0312(15) 0.0315(17) 0.0284(18) 0.0005(14) -0.0044(12) 0.0090(12)
C35 0.051(2) 0.127(4) 0.024(2) 0.010(2) -0.0056(16) 0.041(2)
C36 0.070(2) 0.094(3) 0.026(2) 0.003(2) -0.0066(17) 0.044(2)
C37 0.066(3) 0.178(5) 0.024(2) 0.017(3) 0.0006(19) 0.059(3)
C38 0.087(3) 0.100(3) 0.026(2) 0.001(2) -0.0097(19) 0.055(3)
C39 0.066(3) 0.191(6) 0.027(2) 0.024(3) 0.0008(19) 0.065(3)
C40 0.084(3) 0.085(3) 0.029(2) -0.004(2) -0.0151(19) 0.046(2)
C41 0.056(2) 0.166(5) 0.029(2) 0.020(3) 0.0004(18) 0.052(3)
C42 0.074(3) 0.072(3) 0.029(2) -0.0003(19) -0.0127(17) 0.039(2)
C43 0.055(2) 0.145(5) 0.033(2) 0.025(3) 0.0012(18) 0.039(3)
C44 0.066(2) 0.057(2) 0.031(2) -0.0011(18) -0.0105(16) 0.0292(19)
C45 0.042(2) 0.119(4) 0.038(2) 0.022(2) 0.0014(16) 0.029(2)
C46 0.065(2) 0.069(3) 0.040(2) 0.011(2) -0.0110(18) 0.016(2)

loop_
_atom_type_symbol
_atom_type_description
_atom_type_scat_dispersion_real
_atom_type_scat_dispersion_imag
_atom_type_scat_source
C C 0.0033 0.0016 'International Tables Vol C Tables 4.2.6.8 and 6.1.1.4'
H H 0.0000 0.0000 'International Tables Vol C Tables 4.2.6.8 and 6.1.1.4'
N N 0.0061 0.0033 'International Tables Vol C Tables 4.2.6.8 and 6.1.1.4'
O O 0.0106 0.0060 'International Tables Vol C Tables 4.2.6.8 and 6.1.1.4'
Br Br -0.2901 2.4595 'International Tables Vol C Tables 4.2.6.8 and 6.1.1.4'

loop_
_geom_angle_atom_site_label_1
_geom_angle_atom_site_label_2
_geom_angle_atom_site_label_3
_geom_angle
_geom_angle_site_symmetry_1
_geom_angle_site_symmetry_3
_geom_angle_publ_flag
C32 O1 C35 118.6(3) . . ?
C9 O4 C12 119.2(3) . . ?
C1 N2 C3 108.7(2) . . ?
C1 N2 C5 125.5(2) . . ?
C3 N2 C5 125.8(2) . . ?
C24 N6 C25 108.0(2) . . ?
C24 N6 C28 124.9(2) . . ?
C25 N6 C28 126.7(2) . . ?
C24 N8 C26 108.5(2) . . ?
C24 N8 C27 125.2(2) . . ?
C26 N8 C27 126.2(2) . . ?
C1 N9 C2 108.4(2) . . ?
C1 N9 C4 125.8(2) . . ?
C2 N9 C4 125.8(2) . . ?
N2 C1 N9 108.6(2) . . ?
N2 C1 H1 125.7 . . ?
N9 C1 H1 125.7 . . ?
C3 C2 N9 107.4(2) . . ?
C3 C2 H2 126.3 . . ?
N9 C2 H2 126.3 . . ?
C2 C3 N2 106.8(2) . . ?
C2 C3 H3 126.6 . . ?
N2 C3 H3 126.6 . . ?
N9 C4 H4A 109.5 . . ?
N9 C4 H4B 109.5 . . ?
H4A C4 H4B 109.5 . . ?
N9 C4 H4C 109.5 . . ?
H4A C4 H4C 109.5 . . ?
H4B C4 H4C 109.5 . . ?
N2 C5 C6 111.3(2) . . ?
N2 C5 H5A 109.4 . . ?
C6 C5 H5A 109.4 . . ?
N2 C5 H5B 109.4 . . ?
C6 C5 H5B 109.4 . . ?
H5A C5 H5B 108.0 . . ?
C7 C6 C11 118.2(3) . . ?
C7 C6 C5 120.9(2) . . ?
C11 C6 C5 120.8(3) . . ?
C8 C7 C6 121.5(3) . . ?
C8 C7 H7 119.3 . . ?
C6 C7 H7 119.3 . . ?
C7 C8 C9 119.6(3) . . ?
C7 C8 H8 120.2 . . ?
C9 C8 H8 120.2 . . ?
O4 C9 C10 125.8(3) . . ?
O4 C9 C8 114.3(3) . . ?
C10 C9 C8 119.9(3) . . ?
C9 C10 C11 119.6(3) . . ?
C9 C10 H10 120.2 . . ?
C11 C10 H10 120.2 . . ?
C10 C11 C6 121.2(3) . . ?
C10 C11 H11 119.4 . . ?
C6 C11 H11 119.4 . . ?
O4 C12 C13 105.1(3) . . ?
O4 C12 H12A 110.7 . . ?
C13 C12 H12A 110.7 . . ?
O4 C12 H12B 110.7 . . ?
C13 C12 H12B 110.7 . . ?
H12A C12 H12B 108.8 . . ?
C12 C13 C14 114.6(3) . . ?
C12 C13 H13A 108.6 . . ?
C14 C13 H13A 108.6 . . ?
C12 C13 H13B 108.6 . . ?
C14 C13 H13B 108.6 . . ?
H13A C13 H13B 107.6 . . ?
C13 C14 C15 112.3(3) . . ?
C13 C14 H14A 109.2 . . ?
C15 C14 H14A 109.2 . . ?
C13 C14 H14B 109.2 . . ?
C15 C14 H14B 109.2 . . ?
H14A C14 H14B 107.9 . . ?
C16 C15 C14 115.0(3) . . ?
C16 C15 H15A 108.5 . . ?
C14 C15 H15A 108.5 . . ?
C16 C15 H15B 108.5 . . ?
C14 C15 H15B 108.5 . . ?
H15A C15 H15B 107.5 . . ?
C17 C16 C15 113.9(4) . . ?
C17 C16 H16A 108.8 . . ?
C15 C16 H16A 108.8 . . ?
C17 C16 H16B 108.8 . . ?
C15 C16 H16B 108.8 . . ?
H16A C16 H16B 107.7 . . ?
C18 C17 C16 115.2(3) . . ?
C18 C17 H17A 108.5 . . ?
C16 C17 H17A 108.5 . . ?
C18 C17 H17B 108.5 . . ?
C16 C17 H17B 108.5 . . ?
H17A C17 H17B 107.5 . . ?
C19 C18 C17 115.2(4) . . ?
C19 C18 H18A 108.5 . . ?
C17 C18 H18A 108.5 . . ?
C19 C18 H18B 108.5 . . ?
C17 C18 H18B 108.5 . . ?
H18A C18 H18B 107.5 . . ?
C18 C19 C20 114.6(3) . . ?
C18 C19 H19A 108.6 . . ?
C20 C19 H19A 108.6 . . ?
C18 C19 H19B 108.6 . . ?
C20 C19 H19B 108.6 . . ?
H19A C19 H19B 107.6 . . ?
C21 C20 C19 115.3(3) . . ?
C21 C20 H20A 108.4 . . ?
C19 C20 H20A 108.4 . . ?
C21 C20 H20B 108.4 . . ?
C19 C20 H20B 108.4 . . ?
H20A C20 H20B 107.5 . . ?
C20 C21 C22 114.0(3) . . ?
C20 C21 H21A 108.7 . . ?
C22 C21 H21A 108.7 . . ?
C20 C21 H21B 108.7 . . ?
C22 C21 H21B 108.7 . . ?
H21A C21 H21B 107.6 . . ?
C23 C22 C21 114.9(3) . . ?
C23 C22 H22A 108.6 . . ?
C21 C22 H22A 108.6 . . ?
C23 C22 H22B 108.6 . . ?
C21 C22 H22B 108.6 . . ?
H22A C22 H22B 107.5 . . ?
C22 C23 H23A 109.5 . . ?
C22 C23 H23B 109.5 . . ?
H23A C23 H23B 109.5 . . ?
C22 C23 H23C 109.5 . . ?
H23A C23 H23C 109.5 . . ?
H23B C23 H23C 109.5 . . ?
N8 C24 N6 109.4(2) . . ?
N8 C24 H24 125.3 . . ?
N6 C24 H24 125.3 . . ?
C26 C25 N6 107.2(2) . . ?
C26 C25 H25 126.4 . . ?
N6 C25 H25 126.4 . . ?
C25 C26 N8 106.8(3) . . ?
C25 C26 H26 126.6 . . ?
N8 C26 H26 126.6 . . ?
N8 C27 H27A 109.5 . . ?
N8 C27 H27B 109.5 . . ?
H27A C27 H27B 109.5 . . ?
N8 C27 H27C 109.5 . . ?
H27A C27 H27C 109.5 . . ?
H27B C27 H27C 109.5 . . ?
N6 C28 C29 111.7(2) . . ?
N6 C28 H28A 109.3 . . ?
C29 C28 H28A 109.3 . . ?
N6 C28 H28B 109.3 . . ?
C29 C28 H28B 109.3 . . ?
H28A C28 H28B 107.9 . . ?
C30 C29 C34 117.8(3) . . ?
C30 C29 C28 121.9(3) . . ?
C34 C29 C28 120.3(2) . . ?
C31 C30 C29 121.6(3) . . ?
C31 C30 H30 119.2 . . ?
C29 C30 H30 119.2 . . ?
C30 C31 C32 119.5(3) . . ?
C30 C31 H31 120.2 . . ?
C32 C31 H31 120.2 . . ?
O1 C32 C31 125.4(3) . . ?
O1 C32 C33 114.8(3) . . ?
C31 C32 C33 119.7(3) . . ?
C34 C33 C32 119.9(3) . . ?
C34 C33 H33 120.1 . . ?
C32 C33 H33 120.1 . . ?
C33 C34 C29 121.4(3) . . ?
C33 C34 H34 119.3 . . ?
C29 C34 H34 119.3 . . ?
O1 C35 C36 108.7(3) . . ?
O1 C35 H35A 110.0 . . ?
C36 C35 H35A 110.0 . . ?
O1 C35 H35B 110.0 . . ?
C36 C35 H35B 110.0 . . ?
H35A C35 H35B 108.3 . . ?
C35 C36 C37 111.9(4) . . ?
C35 C36 H36A 109.2 . . ?
C37 C36 H36A 109.2 . . ?
C35 C36 H36B 109.2 . . ?
C37 C36 H36B 109.2 . . ?
H36A C36 H36B 107.9 . . ?
C36 C37 C38 114.0(4) . . ?
C36 C37 H37A 108.7 . . ?
C38 C37 H37A 108.7 . . ?
C36 C37 H37B 108.7 . . ?
C38 C37 H37B 108.7 . . ?
H37A C37 H37B 107.6 . . ?
C37 C38 C39 113.0(4) . . ?
C37 C38 H38A 109.0 . . ?
C39 C38 H38A 109.0 . . ?
C37 C38 H38B 109.0 . . ?
C39 C38 H38B 109.0 . . ?
H38A C38 H38B 107.8 . . ?
C40 C39 C38 114.1(4) . . ?
C40 C39 H39A 108.7 . . ?
C38 C39 H39A 108.7 . . ?
C40 C39 H39B 108.7 . . ?
C38 C39 H39B 108.7 . . ?
H39A C39 H39B 107.6 . . ?
C39 C40 C41 113.4(4) . . ?
C39 C40 H40A 108.9 . . ?
C41 C40 H40A 108.9 . . ?
C39 C40 H40B 108.9 . . ?
C41 C40 H40B 108.9 . . ?
H40A C40 H40B 107.7 . . ?
C42 C41 C40 114.6(4) . . ?
C42 C41 H41A 108.6 . . ?
C40 C41 H41A 108.6 . . ?
C42 C41 H41B 108.6 . . ?
C40 C41 H41B 108.6 . . ?
H41A C41 H41B 107.6 . . ?
C43 C42 C41 113.8(4) . . ?
C43 C42 H42A 108.8 . . ?
C41 C42 H42A 108.8 . . ?
C43 C42 H42B 108.8 . . ?
C41 C42 H42B 108.8 . . ?
H42A C42 H42B 107.7 . . ?
C44 C43 C42 115.0(4) . . ?
C44 C43 H43A 108.5 . . ?
C42 C43 H43A 108.5 . . ?
C44 C43 H43B 108.5 . . ?
C42 C43 H43B 108.5 . . ?
H43A C43 H43B 107.5 . . ?
C43 C44 C45 113.8(4) . . ?
C43 C44 H44A 108.8 . . ?
C45 C44 H44A 108.8 . . ?
C43 C44 H44B 108.8 . . ?
C45 C44 H44B 108.8 . . ?
H44A C44 H44B 107.7 . . ?
C46 C45 C44 114.4(3) . . ?
C46 C45 H45A 108.7 . . ?
C44 C45 H45A 108.7 . . ?
C46 C45 H45B 108.7 . . ?
C44 C45 H45B 108.7 . . ?
H45A C45 H45B 107.6 . . ?
C45 C46 H46A 109.5 . . ?
C45 C46 H46B 109.5 . . ?
H46A C46 H46B 109.5 . . ?
C45 C46 H46C 109.5 . . ?
H46A C46 H46C 109.5 . . ?
H46B C46 H46C 109.5 . . ?

loop_
_geom_bond_atom_site_label_1
_geom_bond_atom_site_label_2
_geom_bond_distance
_geom_bond_site_symmetry_2
_geom_bond_publ_flag
O1 C32 1.374(3) . ?
O1 C35 1.427(4) . ?
O4 C9 1.374(4) . ?
O4 C12 1.433(4) . ?
N2 C1 1.324(3) . ?
N2 C3 1.375(4) . ?
N2 C5 1.487(3) . ?
N6 C24 1.329(3) . ?
N6 C25 1.379(4) . ?
N6 C28 1.475(4) . ?
N8 C24 1.320(4) . ?
N8 C26 1.380(3) . ?
N8 C27 1.471(3) . ?
N9 C1 1.328(3) . ?
N9 C2 1.371(4) . ?
N9 C4 1.469(3) . ?
C1 H1 0.9500 . ?
C2 C3 1.347(4) . ?
C2 H2 0.9500 . ?
C3 H3 0.9500 . ?
C4 H4A 0.9800 . ?
C4 H4B 0.9800 . ?
C4 H4C 0.9800 . ?
C5 C6 1.508(4) . ?
C5 H5A 0.9900 . ?
C5 H5B 0.9900 . ?
C6 C7 1.384(4) . ?
C6 C11 1.391(4) . ?
C7 C8 1.378(4) . ?
C7 H7 0.9500 . ?
C8 C9 1.394(4) . ?
C8 H8 0.9500 . ?
C9 C10 1.383(5) . ?
C10 C11 1.385(4) . ?
C10 H10 0.9500 . ?
C11 H11 0.9500 . ?
C12 C13 1.510(5) . ?
C12 H12A 0.9900 . ?
C12 H12B 0.9900 . ?
C13 C14 1.523(5) . ?
C13 H13A 0.9900 . ?
C13 H13B 0.9900 . ?
C14 C15 1.532(5) . ?
C14 H14A 0.9900 . ?
C14 H14B 0.9900 . ?
C15 C16 1.518(5) . ?
C15 H15A 0.9900 . ?
C15 H15B 0.9900 . ?
C16 C17 1.515(5) . ?
C16 H16A 0.9900 . ?
C16 H16B 0.9900 . ?
C17 C18 1.514(5) . ?
C17 H17A 0.9900 . ?
C17 H17B 0.9900 . ?
C18 C19 1.510(5) . ?
C18 H18A 0.9900 . ?
C18 H18B 0.9900 . ?
C19 C20 1.520(5) . ?
C19 H19A 0.9900 . ?
C19 H19B 0.9900 . ?
C20 C21 1.504(5) . ?
C20 H20A 0.9900 . ?
C20 H20B 0.9900 . ?
C21 C22 1.515(5) . ?
C21 H21A 0.9900 . ?
C21 H21B 0.9900 . ?
C22 C23 1.511(5) . ?
C22 H22A 0.9900 . ?
C22 H22B 0.9900 . ?
C23 H23A 0.9800 . ?
C23 H23B 0.9800 . ?
C23 H23C 0.9800 . ?
C24 H24 0.9500 . ?
C25 C26 1.354(4) . ?
C25 H25 0.9500 . ?
C26 H26 0.9500 . ?
C27 H27A 0.9800 . ?
C27 H27B 0.9800 . ?
C27 H27C 0.9800 . ?
C28 C29 1.509(4) . ?
C28 H28A 0.9900 . ?
C28 H28B 0.9900 . ?
C29 C30 1.388(4) . ?
C29 C34 1.389(4) . ?
C30 C31 1.384(4) . ?
C30 H30 0.9500 . ?
C31 C32 1.384(4) . ?
C31 H31 0.9500 . ?
C32 C33 1.389(4) . ?
C33 C34 1.377(4) . ?
C33 H33 0.9500 . ?
C34 H34 0.9500 . ?
C35 C36 1.499(5) . ?
C35 H35A 0.9900 . ?
C35 H35B 0.9900 . ?
C36 C37 1.517(5) . ?
C36 H36A 0.9900 . ?
C36 H36B 0.9900 . ?
C37 C38 1.524(5) . ?
C37 H37A 0.9900 . ?
C37 H37B 0.9900 . ?
C38 C39 1.527(6) . ?
C38 H38A 0.9900 . ?
C38 H38B 0.9900 . ?
C39 C40 1.509(5) . ?
C39 H39A 0.9900 . ?
C39 H39B 0.9900 . ?
C40 C41 1.527(5) . ?
C40 H40A 0.9900 . ?
C40 H40B 0.9900 . ?
C41 C42 1.516(5) . ?
C41 H41A 0.9900 . ?
C41 H41B 0.9900 . ?
C42 C43 1.516(5) . ?
C42 H42A 0.9900 . ?
C42 H42B 0.9900 . ?
C43 C44 1.512(5) . ?
C43 H43A 0.9900 . ?
C43 H43B 0.9900 . ?
C44 C45 1.513(5) . ?
C44 H44A 0.9900 . ?
C44 H44B 0.9900 . ?
C45 C46 1.506(5) . ?
C45 H45A 0.9900 . ?
C45 H45B 0.9900 . ?
C46 H46A 0.9800 . ?
C46 H46B 0.9800 . ?
C46 H46C 0.9800 . ?
